data_2022821
loop_
_publ_author_name
'Khalilov, Ali N.'
'Khrustalev, Victor N.'
'Samigullina, Aida I.'
'Akkurt, Mehmet'
'Rzayev, Rovnag M.'
'Bhattarai, Ajaya'
'Mamedov, \.Ibrahim G.'

_publ_section_title
;
 Crystal structure and Hirshfeld surface analysis of
 (E)-1-(2,4-dimethylfuran-3-yl)-3-phenylprop-2-en-1-one
;
_journal_coeditor_code VM2287
_journal_issue 8
_journal_name_full 'Acta Crystallographica Section E Crystallographic Communications'
_journal_paper_doi 10.1107/S2056989023006084
_journal_volume 79
_journal_year 2023
_chemical_absolute_configuration ad
_chemical_formula_iupac 'C15 H14 O2'
_chemical_formula_moiety 'C15 H14 O2'
_chemical_formula_sum 'C15 H14 O2'
_chemical_formula_weight 226.26
_chemical_name_systematic
;
(<i>E</i>)-1-(2,4-Dimethylfuran-3-yl)-3-phenylprop-2-en-1-one
;
_space_group_crystal_system orthorhombic
_space_group_IT_number 19
_space_group_name_Hall 'P 2ac 2ab'
_space_group_name_H-M_alt 'P 21 21 21'
_atom_sites_solution_hydrogens geom
_atom_sites_solution_primary difmap
_atom_sites_solution_secondary difmap
_audit_creation_method SHELXL-2013
_cell_angle_alpha 90
_cell_angle_beta 90
_cell_angle_gamma 90
_cell_formula_units_Z 4
_cell_length_a 5.84787(5)
_cell_length_b 12.18109(9)
_cell_length_c 16.24568(15)
_cell_measurement_reflns_used 10780
_cell_measurement_temperature 100(2)
_cell_measurement_theta_max 77.685
_cell_measurement_theta_min 4.505
_cell_volume 1157.236(17)
_computing_cell_refinement
;
CrysAlisPro 1.171.41.117a (Rigaku OD, 2021)
;
_computing_data_collection
;
CrysAlisPro 1.171.41.117a (Rigaku OD, 2021)
;
_computing_data_reduction
;
CrysAlisPro 1.171.41.117a (Rigaku OD, 2021)
;
_computing_molecular_graphics
;
ORTEP-3 for Windows (Farrugia, 2012)
;
_computing_publication_material
;
PLATON (Spek, 2020)
;
_computing_structure_refinement
;
<i>SHELXL2018/3</i> (Sheldrick, 2015b)
;
_computing_structure_solution
;
<i>SHELXT2014/5</i> (Sheldrick, 2015a)
;
_diffrn_ambient_temperature 100(2)
_diffrn_measured_fraction_theta_full 1.000
_diffrn_measured_fraction_theta_max 0.999
_diffrn_measurement_device_type 'XtaLAB Synergy, Dualflex, HyPix'
_diffrn_measurement_method '\f and \w'
_diffrn_radiation_type CuK\a
_diffrn_radiation_wavelength 1.54184
_diffrn_reflns_av_R_equivalents 0.0307
_diffrn_reflns_av_unetI/netI 0.0217
_diffrn_reflns_limit_h_max 6
_diffrn_reflns_limit_h_min -7
_diffrn_reflns_limit_k_max 15
_diffrn_reflns_limit_k_min -15
_diffrn_reflns_limit_l_max 20
_diffrn_reflns_limit_l_min -20
_diffrn_reflns_number 12000
_diffrn_reflns_theta_full 67.684
_diffrn_reflns_theta_max 77.774
_diffrn_reflns_theta_min 4.537
_diffrn_source 'micro-focus sealed X-ray tube'
_diffrn_standards_decay_% 0
_diffrn_standards_interval_count 0
_diffrn_standards_interval_time 0
_diffrn_standards_number 0
_exptl_absorpt_coefficient_mu 0.679
_exptl_absorpt_correction_T_max 1.000
_exptl_absorpt_correction_T_min 0.579
_exptl_absorpt_correction_type multi-scan
_exptl_absorpt_process_details
;
(CrysAlisPro; Rigaku OD, 2021)
;
_exptl_crystal_colour colourless
_exptl_crystal_density_diffrn 1.299
_exptl_crystal_description prism
_exptl_crystal_F_000 480
_exptl_crystal_size_max 0.24
_exptl_crystal_size_mid 0.20
_exptl_crystal_size_min 0.18
_refine_diff_density_max 0.177
_refine_diff_density_min -0.241
_refine_ls_abs_structure_details
;
Flack <i>x</i> determined using 940 quotients
[(<i>I</i>^+^)-(<i>I</i>^-^)]/[(<i>I</i>^+^)+(<i>I</i>^-^)]
(Parsons <i>et al.</i>,  2013)
;
_refine_ls_abs_structure_Flack 0.16(7)
_refine_ls_extinction_coef 0.0046(4)
_refine_ls_extinction_expression Fc^*^=kFc[1+0.001xFc^2^\l^3^/sin(2\q)]^-1/4^
_refine_ls_extinction_method SHELXL
_refine_ls_goodness_of_fit_ref 1.058
_refine_ls_hydrogen_treatment constr
_refine_ls_matrix_type full
_refine_ls_number_parameters 157
_refine_ls_number_reflns 2410
_refine_ls_number_restraints 0
_refine_ls_restrained_S_all 1.058
_refine_ls_R_factor_all 0.0302
_refine_ls_R_factor_gt 0.0299
_refine_ls_shift/su_max 0.000
_refine_ls_shift/su_mean 0.000
_refine_ls_structure_factor_coef Fsqd
_refine_ls_weighting_details 'w=1/[\s^2^(Fo^2^)+(0.0426P)^2^+0.3199P] where P=(Fo^2^+2Fc^2^)/3'
_refine_ls_weighting_scheme calc
_refine_ls_wR_factor_gt 0.0802
_refine_ls_wR_factor_ref 0.0806
_reflns_number_gt 2382
_reflns_number_total 2410
_reflns_threshold_expression 'I > 2\s(I)'
_cod_data_source_file vm2287sup1.cif
_cod_data_source_block I
_cod_database_code 2022821
_shelx_space_group_comment
;
The symmetry employed for this shelxl refinement is uniquely defined
by the following loop, which should always be used as a source of
symmetry information in preference to the above space-group names.
They are only intended as comments.
;
_shelx_estimated_absorpt_t_min 0.854
_shelx_estimated_absorpt_t_max 0.887
_shelxl_version_number .2013

loop_
_space_group_symop_operation_xyz
'x, y, z'
'-x+1/2, -y, z+1/2'
'-x, y+1/2, -z+1/2'
'x+1/2, -y+1/2, -z'

loop_
_atom_site_type_symbol
_atom_site_label
_atom_site_fract_x
_atom_site_fract_y
_atom_site_fract_z
_atom_site_U_iso_or_equiv
_atom_site_adp_type
_atom_site_calc_flag
_atom_site_occupancy
_atom_site_disorder_assembly
_atom_site_disorder_group
O O1 -0.1250(2) 0.42159(10) 0.52334(8) 0.0225(3) Uani d 1 . .
O O2 0.4218(2) 0.63977(10) 0.51486(7) 0.0208(3) Uani d 1 . .
C C1 -0.0327(3) 0.59606(14) 0.58548(11) 0.0211(4) Uani d 1 . .
H H1A -0.1936 0.5903 0.6018 0.032 Uiso calc 1 . .
H H1B -0.0064 0.6672 0.5590 0.032 Uiso calc 1 . .
H H1C 0.0647 0.5898 0.6343 0.032 Uiso calc 1 . .
C C2 0.0234(3) 0.50662(13) 0.52698(10) 0.0174(3) Uani d 1 . .
C C3 0.1991(3) 0.49066(13) 0.47138(10) 0.0162(3) Uani d 1 . .
C C4 0.1518(3) 0.38801(13) 0.43028(10) 0.0183(4) Uani d 1 . .
C C5 -0.0431(3) 0.34981(13) 0.46379(11) 0.0197(3) Uani d 1 . .
H H5 -0.1150 0.2828 0.4488 0.024 Uiso calc 1 . .
C C6 0.3897(3) 0.56901(13) 0.46209(10) 0.0165(3) Uani d 1 . .
C C7 0.5382(3) 0.56193(14) 0.38864(10) 0.0184(3) Uani d 1 . .
H H7 0.5012 0.5122 0.3456 0.022 Uiso calc 1 . .
C C8 0.7247(3) 0.62533(13) 0.38247(10) 0.0169(3) Uani d 1 . .
H H8 0.7528 0.6742 0.4269 0.020 Uiso calc 1 . .
C C9 0.8896(3) 0.62758(13) 0.31489(10) 0.0162(3) Uani d 1 . .
C C10 1.0585(3) 0.70888(13) 0.31532(11) 0.0193(3) Uani d 1 . .
H H10 1.0611 0.7615 0.3584 0.023 Uiso calc 1 . .
C C11 1.2225(3) 0.71374(14) 0.25365(11) 0.0217(4) Uani d 1 . .
H H11 1.3360 0.7695 0.2547 0.026 Uiso calc 1 . .
C C12 1.2207(3) 0.63690(14) 0.19019(11) 0.0206(4) Uani d 1 . .
H H12 1.3331 0.6400 0.1480 0.025 Uiso calc 1 . .
C C13 1.0538(3) 0.55571(14) 0.18888(11) 0.0214(4) Uani d 1 . .
H H13 1.0518 0.5033 0.1456 0.026 Uiso calc 1 . .
C C14 0.8901(3) 0.55079(14) 0.25044(11) 0.0207(3) Uani d 1 . .
H H14 0.7771 0.4948 0.2490 0.025 Uiso calc 1 . .
C C15 0.2820(3) 0.32838(14) 0.36480(11) 0.0222(4) Uani d 1 . .
H H15A 0.2637 0.3667 0.3122 0.033 Uiso calc 1 . .
H H15B 0.2231 0.2534 0.3598 0.033 Uiso calc 1 . .
H H15C 0.4444 0.3260 0.3796 0.033 Uiso calc 1 . .

loop_
_atom_site_aniso_label
_atom_site_aniso_U_11
_atom_site_aniso_U_22
_atom_site_aniso_U_33
_atom_site_aniso_U_12
_atom_site_aniso_U_13
_atom_site_aniso_U_23
O1 0.0189(6) 0.0244(6) 0.0242(6) -0.0017(5) 0.0021(5) 0.0025(5)
O2 0.0195(6) 0.0223(6) 0.0207(6) -0.0032(5) 0.0029(5) -0.0048(5)
C1 0.0186(7) 0.0235(8) 0.0211(8) 0.0027(7) 0.0039(7) 0.0001(6)
C2 0.0161(7) 0.0175(7) 0.0187(8) 0.0009(6) -0.0019(6) 0.0034(6)
C3 0.0155(7) 0.0171(7) 0.0161(7) 0.0005(6) -0.0013(6) 0.0017(6)
C4 0.0190(8) 0.0175(8) 0.0184(7) 0.0015(6) -0.0016(6) 0.0009(6)
C5 0.0190(7) 0.0160(7) 0.0241(8) -0.0030(6) -0.0008(7) -0.0005(6)
C6 0.0155(7) 0.0167(7) 0.0172(7) 0.0020(6) -0.0014(6) 0.0011(6)
C7 0.0189(7) 0.0185(7) 0.0177(7) -0.0006(6) 0.0009(6) -0.0025(6)
C8 0.0181(7) 0.0154(7) 0.0172(7) 0.0021(6) -0.0007(6) -0.0011(6)
C9 0.0155(7) 0.0170(7) 0.0160(7) 0.0009(6) 0.0002(6) 0.0010(6)
C10 0.0192(8) 0.0182(7) 0.0204(8) -0.0017(7) 0.0003(7) -0.0035(6)
C11 0.0192(8) 0.0208(8) 0.0250(8) -0.0056(7) 0.0037(7) -0.0011(7)
C12 0.0193(8) 0.0224(8) 0.0200(8) 0.0008(7) 0.0044(7) 0.0006(7)
C13 0.0225(8) 0.0218(8) 0.0199(8) -0.0018(7) 0.0024(7) -0.0047(7)
C14 0.0193(7) 0.0201(8) 0.0226(8) -0.0055(7) 0.0023(7) -0.0042(6)
C15 0.0222(8) 0.0187(8) 0.0258(9) -0.0009(7) 0.0014(7) -0.0060(7)

loop_
_atom_type_symbol
_atom_type_description
_atom_type_scat_dispersion_real
_atom_type_scat_dispersion_imag
_atom_type_scat_source
C C 0.0181 0.0091 'International Tables Vol C Tables 4.2.6.8 and 6.1.1.4'
H H 0.0000 0.0000 'International Tables Vol C Tables 4.2.6.8 and 6.1.1.4'
O O 0.0492 0.0322 'International Tables Vol C Tables 4.2.6.8 and 6.1.1.4'

loop_
_geom_angle_atom_site_label_1
_geom_angle_atom_site_label_2
_geom_angle_atom_site_label_3
_geom_angle_site_symmetry_1
_geom_angle_site_symmetry_3
_geom_angle
_geom_angle_publ_flag
C2 O1 C5 . . 106.96(13) ?
C2 C1 H1A . . 109.5 ?
C2 C1 H1B . . 109.5 ?
H1A C1 H1B . . 109.5 ?
C2 C1 H1C . . 109.5 ?
H1A C1 H1C . . 109.5 ?
H1B C1 H1C . . 109.5 ?
O1 C2 C3 . . 109.92(14) ?
O1 C2 C1 . . 116.68(14) ?
C3 C2 C1 . . 133.39(16) ?
C2 C3 C4 . . 106.33(14) ?
C2 C3 C6 . . 122.53(15) ?
C4 C3 C6 . . 131.14(15) ?
C5 C4 C3 . . 105.95(15) ?
C5 C4 C15 . . 123.41(16) ?
C3 C4 C15 . . 130.63(15) ?
C4 C5 O1 . . 110.84(14) ?
C4 C5 H5 . . 124.6 ?
O1 C5 H5 . . 124.6 ?
O2 C6 C3 . . 119.83(15) ?
O2 C6 C7 . . 120.92(15) ?
C3 C6 C7 . . 119.25(14) ?
C8 C7 C6 . . 120.31(15) ?
C8 C7 H7 . . 119.8 ?
C6 C7 H7 . . 119.8 ?
C7 C8 C9 . . 127.15(15) ?
C7 C8 H8 . . 116.4 ?
C9 C8 H8 . . 116.4 ?
C10 C9 C14 . . 118.27(15) ?
C10 C9 C8 . . 118.39(14) ?
C14 C9 C8 . . 123.32(15) ?
C11 C10 C9 . . 120.97(15) ?
C11 C10 H10 . . 119.5 ?
C9 C10 H10 . . 119.5 ?
C10 C11 C12 . . 120.04(16) ?
C10 C11 H11 . . 120.0 ?
C12 C11 H11 . . 120.0 ?
C13 C12 C11 . . 119.66(16) ?
C13 C12 H12 . . 120.2 ?
C11 C12 H12 . . 120.2 ?
C14 C13 C12 . . 120.33(15) ?
C14 C13 H13 . . 119.8 ?
C12 C13 H13 . . 119.8 ?
C13 C14 C9 . . 120.75(16) ?
C13 C14 H14 . . 119.6 ?
C9 C14 H14 . . 119.6 ?
C4 C15 H15A . . 109.5 ?
C4 C15 H15B . . 109.5 ?
H15A C15 H15B . . 109.5 ?
C4 C15 H15C . . 109.5 ?
H15A C15 H15C . . 109.5 ?
H15B C15 H15C . . 109.5 ?

loop_
_geom_bond_atom_site_label_1
_geom_bond_atom_site_label_2
_geom_bond_site_symmetry_2
_geom_bond_distance
_geom_bond_publ_flag
O1 C2 . 1.352(2) ?
O1 C5 . 1.389(2) ?
O2 C6 . 1.230(2) ?
C1 C2 . 1.482(2) ?
C1 H1A . 0.9800 ?
C1 H1B . 0.9800 ?
C1 H1C . 0.9800 ?
C2 C3 . 1.382(2) ?
C3 C4 . 1.444(2) ?
C3 C6 . 1.475(2) ?
C4 C5 . 1.346(2) ?
C4 C15 . 1.496(2) ?
C5 H5 . 0.9500 ?
C6 C7 . 1.478(2) ?
C7 C8 . 1.340(2) ?
C7 H7 . 0.9500 ?
C8 C9 . 1.461(2) ?
C8 H8 . 0.9500 ?
C9 C10 . 1.399(2) ?
C9 C14 . 1.404(2) ?
C10 C11 . 1.388(2) ?
C10 H10 . 0.9500 ?
C11 C12 . 1.392(2) ?
C11 H11 . 0.9500 ?
C12 C13 . 1.390(2) ?
C12 H12 . 0.9500 ?
C13 C14 . 1.385(2) ?
C13 H13 . 0.9500 ?
C14 H14 . 0.9500 ?
C15 H15A . 0.9800 ?
C15 H15B . 0.9800 ?
C15 H15C . 0.9800 ?

loop_
_geom_hbond_atom_site_label_D
_geom_hbond_atom_site_label_H
_geom_hbond_atom_site_label_A
_geom_hbond_site_symmetry_A
_geom_hbond_distance_DH
_geom_hbond_distance_HA
_geom_hbond_distance_DA
_geom_hbond_angle_DHA
_geom_hbond_publ_flag
C8 H8 O2 . 0.95 2.44 2.792(2) 102 no
C10 H10 O2 4_566 0.95 2.52 3.413(2) 157 yes
C12 H12 Cg1 2_664 0.95 2.91 3.7339(19) 146 yes
C15 H15B Cg2 3_645 0.98 2.85 3.6366(19) 137 yes

loop_
_geom_torsion_atom_site_label_1
_geom_torsion_atom_site_label_2
_geom_torsion_atom_site_label_3
_geom_torsion_atom_site_label_4
_geom_torsion_site_symmetry_1
_geom_torsion_site_symmetry_2
_geom_torsion_site_symmetry_3
_geom_torsion_site_symmetry_4
_geom_torsion
_geom_torsion_publ_flag
C5 O1 C2 C3 . . . . -0.31(17) ?
C5 O1 C2 C1 . . . . 178.43(14) ?
O1 C2 C3 C4 . . . . 0.56(18) ?
C1 C2 C3 C4 . . . . -177.90(17) ?
O1 C2 C3 C6 . . . . -179.00(14) ?
C1 C2 C3 C6 . . . . 2.5(3) ?
C2 C3 C4 C5 . . . . -0.59(18) ?
C6 C3 C4 C5 . . . . 178.92(17) ?
C2 C3 C4 C15 . . . . -179.55(17) ?
C6 C3 C4 C15 . . . . 0.0(3) ?
C3 C4 C5 O1 . . . . 0.42(18) ?
C15 C4 C5 O1 . . . . 179.47(15) ?
C2 O1 C5 C4 . . . . -0.08(18) ?
C2 C3 C6 O2 . . . . 14.5(2) ?
C4 C3 C6 O2 . . . . -164.92(16) ?
C2 C3 C6 C7 . . . . -164.79(15) ?
C4 C3 C6 C7 . . . . 15.8(3) ?
O2 C6 C7 C8 . . . . 6.9(2) ?
C3 C6 C7 C8 . . . . -173.80(15) ?
C6 C7 C8 C9 . . . . 179.30(15) ?
C7 C8 C9 C10 . . . . 172.52(16) ?
C7 C8 C9 C14 . . . . -8.9(3) ?
C14 C9 C10 C11 . . . . 0.1(3) ?
C8 C9 C10 C11 . . . . 178.70(16) ?
C9 C10 C11 C12 . . . . -0.1(3) ?
C10 C11 C12 C13 . . . . 0.2(3) ?
C11 C12 C13 C14 . . . . -0.2(3) ?
C12 C13 C14 C9 . . . . 0.2(3) ?
C10 C9 C14 C13 . . . . -0.1(3) ?
C8 C9 C14 C13 . . . . -178.66(16) ?

_cod_database_fobs_code 2022821
